data_1514850
loop_
_publ_author_name
'Rodr\'iguez, Nuria'
'Romero-Revilla, Jose A.'
'Fern\'andez-Ib\'a\~nez, M. \'Angeles'
'Carretero, Juan C.'

_publ_section_title
;
 Palladium-catalyzed N-(2-pyridyl)sulfonyl-directed C(sp3)--H \g-arylation
 of amino acid derivatives
;
_journal_issue 1
_journal_name_full 'Chemical Science'
_journal_page_first 175
_journal_paper_doi 10.1039/c2sc21162a
_journal_volume 4
_journal_year 2013
_chemical_absolute_configuration rm
_chemical_formula_moiety 'C19 H24 N2 O6 S'
_chemical_formula_sum 'C19 H24 N2 O6 S'
_chemical_formula_weight 408.46
_chemical_name_systematic
;
?
;
_space_group_IT_number 19
_symmetry_cell_setting orthorhombic
_symmetry_space_group_name_Hall 'P 2ac 2ab'
_symmetry_space_group_name_H-M 'P 21 21 21'
_atom_sites_solution_hydrogens geom
_atom_sites_solution_primary direct
_atom_sites_solution_secondary difmap
_audit_creation_method SHELXL-97
_cell_angle_alpha 90.00
_cell_angle_beta 90.00
_cell_angle_gamma 90.00
_cell_formula_units_Z 8
_cell_length_a 9.8306(5)
_cell_length_b 17.0929(8)
_cell_length_c 24.3215(12)
_cell_measurement_reflns_used 5052
_cell_measurement_temperature 298(2)
_cell_measurement_theta_max 66.56
_cell_measurement_theta_min 3.63
_cell_volume 4086.8(3)
_computing_cell_refinement 'SAINT (Bruker 2006)'
_computing_data_collection 'APEX 2 (Bruker 2006)'
_computing_data_reduction 'SAINT (Bruker 2006)'
_computing_molecular_graphics 'Mercury 2.3 (Macrae et al, 2008)'
_computing_publication_material 'Bruker SHELXTL'
_computing_structure_refinement 'SHELXL-97 (Sheldrick, 1997)'
_computing_structure_solution 'SHELXS-97 (Sheldrick, 1990)'
_diffrn_ambient_temperature 298(2)
_diffrn_measured_fraction_theta_full 0.947
_diffrn_measured_fraction_theta_max 0.947
_diffrn_measurement_device_type 'Bruker APEXII CCD area-detector'
_diffrn_measurement_method 'phi and omega scans'
_diffrn_radiation_monochromator graphite
_diffrn_radiation_source 'fine-focus sealed tube'
_diffrn_radiation_type CuK\a
_diffrn_radiation_wavelength 1.54178
_diffrn_reflns_av_R_equivalents 0.0551
_diffrn_reflns_av_sigmaI/netI 0.0670
_diffrn_reflns_limit_h_max 11
_diffrn_reflns_limit_h_min -11
_diffrn_reflns_limit_k_max 15
_diffrn_reflns_limit_k_min -19
_diffrn_reflns_limit_l_max 28
_diffrn_reflns_limit_l_min -26
_diffrn_reflns_number 19517
_diffrn_reflns_theta_full 66.56
_diffrn_reflns_theta_max 66.56
_diffrn_reflns_theta_min 3.63
_exptl_absorpt_coefficient_mu 1.735
_exptl_absorpt_correction_T_max 0.870
_exptl_absorpt_correction_T_min 0.812
_exptl_absorpt_correction_type multi-scan
_exptl_absorpt_process_details 'SADABS (Bruker, 2006)'
_exptl_crystal_colour colorless
_exptl_crystal_density_diffrn 1.328
_exptl_crystal_density_method 'not measured'
_exptl_crystal_description prismatic
_exptl_crystal_F_000 1728
_exptl_crystal_size_max 0.15
_exptl_crystal_size_mid 0.10
_exptl_crystal_size_min 0.08
_refine_diff_density_max 0.360
_refine_diff_density_min -0.480
_refine_diff_density_rms 0.051
_refine_ls_abs_structure_details 'Flack H D (1983), Acta Cryst. A39, 876-881'
_refine_ls_abs_structure_Flack -0.02(2)
_refine_ls_extinction_method none
_refine_ls_goodness_of_fit_ref 1.042
_refine_ls_hydrogen_treatment mixed
_refine_ls_matrix_type full
_refine_ls_number_parameters 529
_refine_ls_number_reflns 6646
_refine_ls_number_restraints 0
_refine_ls_restrained_S_all 1.042
_refine_ls_R_factor_all 0.0753
_refine_ls_R_factor_gt 0.0546
_refine_ls_shift/su_max 0.004
_refine_ls_shift/su_mean 0.000
_refine_ls_structure_factor_coef Fsqd
_refine_ls_weighting_details 'calc w=1/[\s^2^(Fo^2^)+(0.0816P)^2^+0.6006P] where P=(Fo^2^+2Fc^2^)/3'
_refine_ls_weighting_scheme calc
_refine_ls_wR_factor_gt 0.1401
_refine_ls_wR_factor_ref 0.1548
_reflns_number_gt 5052
_reflns_number_total 6646
_reflns_threshold_expression >2sigma(I)
_cod_data_source_file c2sc21162a.txt
_cod_data_source_block 19fin
_cod_depositor_comments
;
The following automatic conversions were performed:

'_symmetry_cell_setting' value 'Orthorhombic' changed to
'orthorhombic' according to
/usr/data/users/saulius/automatic-downloads/retrospective/RSC/lib/dictionaries/cif_core.dic
dictionary named 'cif_core.dic' version 2.4.2 from 2011-04-26.

Automatic conversion script
Id: cif_fix_values 2281 2013-09-26 08:29:07Z andrius 
;
_cod_original_sg_symbol_Hall P2ac2ab
_cod_original_sg_symbol_H-M P2(1)2(1)2(1)
_cod_database_code 1514850

loop_
_symmetry_equiv_pos_as_xyz
'x, y, z'
'-x+1/2, -y, z+1/2'
'-x, y+1/2, -z+1/2'
'x+1/2, -y+1/2, -z'

loop_
_atom_site_label
_atom_site_type_symbol
_atom_site_fract_x
_atom_site_fract_y
_atom_site_fract_z
_atom_site_U_iso_or_equiv
_atom_site_adp_type
_atom_site_occupancy
_atom_site_symmetry_multiplicity
_atom_site_calc_flag
_atom_site_refinement_flags
S1 S 0.21203(9) 0.99123(5) 0.21693(4) 0.0480(2) Uani 1 1 d .
O1 O 0.3236(4) 1.04478(19) 0.49391(13) 0.0767(9) Uani 1 1 d .
O2 O 0.2104(4) 1.2957(2) 0.56563(14) 0.0886(11) Uani 1 1 d .
O3 O 0.2388(4) 0.87191(19) 0.34840(16) 0.0956(13) Uani 1 1 d .
O4 O 0.4224(3) 0.92552(16) 0.38490(12) 0.0649(8) Uani 1 1 d .
O5 O 0.0825(3) 1.00578(18) 0.19121(11) 0.0648(8) Uani 1 1 d .
O6 O 0.3265(3) 1.03637(15) 0.20188(12) 0.0596(7) Uani 1 1 d .
N1 N 0.1898(3) 0.99911(17) 0.28227(12) 0.0468(7) Uani 1 1 d .
H1 H 0.1084 1.0024 0.2951 0.056 Uiso 1 1 calc R
N2 N 0.3749(4) 0.8701(2) 0.21707(17) 0.0679(10) Uani 1 1 d .
C1 C 0.2561(4) 1.1149(3) 0.49038(17) 0.0567(10) Uani 1 1 d .
C2 C 0.2631(5) 1.1727(3) 0.53055(17) 0.0629(11) Uani 1 1 d .
H2 H 0.3155 1.1647 0.5619 0.075 Uiso 1 1 calc R
C3 C 0.1924(5) 1.2420(3) 0.52414(18) 0.0645(11) Uani 1 1 d .
C4 C 0.1098(5) 1.2533(3) 0.47980(19) 0.0729(12) Uani 1 1 d .
H4 H 0.0582 1.2986 0.4761 0.087 Uiso 1 1 calc R
C5 C 0.1052(5) 1.1938(3) 0.43973(19) 0.0710(12) Uani 1 1 d .
H5 H 0.0499 1.2014 0.4092 0.085 Uiso 1 1 calc R
C6 C 0.1772(4) 1.1258(2) 0.44313(17) 0.0550(10) Uani 1 1 d .
C7 C 0.1745(4) 1.0655(2) 0.39783(16) 0.0538(10) Uani 1 1 d .
H7A H 0.0914 1.0716 0.3768 0.065 Uiso 1 1 calc R
H7B H 0.1737 1.0137 0.4141 0.065 Uiso 1 1 calc R
C8 C 0.2967(5) 1.0722(2) 0.35886(19) 0.0515(10) Uani 1 1 d .
C9 C 0.2962(6) 1.1468(2) 0.3262(2) 0.0827(16) Uani 1 1 d .
H9A H 0.2151 1.1492 0.3042 0.124 Uiso 1 1 calc R
H9B H 0.3746 1.1482 0.3026 0.124 Uiso 1 1 calc R
H9C H 0.2985 1.1907 0.3507 0.124 Uiso 1 1 calc R
C10 C 0.3045(4) 1.0008(2) 0.32019(15) 0.0455(8) Uani 1 1 d .
C11 C 0.3153(4) 0.9248(2) 0.35153(17) 0.0519(10) Uani 1 1 d .
C12 C 0.4381(5) 0.8588(3) 0.4212(2) 0.0824(15) Uani 1 1 d .
H12A H 0.3518 0.8461 0.4374 0.124 Uiso 1 1 calc R
H12B H 0.5021 0.8713 0.4497 0.124 Uiso 1 1 calc R
H12C H 0.4707 0.8148 0.4005 0.124 Uiso 1 1 calc R
C13 C 0.2500(4) 0.8908(2) 0.20452(16) 0.0521(9) Uani 1 1 d .
C14 C 0.4076(5) 0.7942(3) 0.2122(2) 0.0827(15) Uani 1 1 d .
H14 H 0.4957 0.7782 0.2202 0.099 Uiso 1 1 calc R
C15 C 0.3135(6) 0.7398(3) 0.1955(2) 0.0850(15) Uani 1 1 d .
H15 H 0.3388 0.6876 0.1924 0.102 Uiso 1 1 calc R
C16 C 0.1850(6) 0.7614(3) 0.1838(2) 0.0770(14) Uani 1 1 d .
H16 H 0.1208 0.7245 0.1732 0.092 Uiso 1 1 calc R
C17 C 0.1506(5) 0.8388(3) 0.18779(18) 0.0668(12) Uani 1 1 d .
H17 H 0.0631 0.8558 0.1795 0.080 Uiso 1 1 calc R
C18 C 0.3949(7) 1.0284(3) 0.5436(2) 0.100(2) Uani 1 1 d .
H18A H 0.4669 1.0658 0.5483 0.150 Uiso 1 1 calc R
H18B H 0.4325 0.9767 0.5419 0.150 Uiso 1 1 calc R
H18C H 0.3332 1.0318 0.5741 0.150 Uiso 1 1 calc R
C19 C 0.1321(7) 1.3653(3) 0.5637(3) 0.112(2) Uani 1 1 d .
H19A H 0.1612 1.3968 0.5332 0.167 Uiso 1 1 calc R
H19B H 0.1444 1.3941 0.5973 0.167 Uiso 1 1 calc R
H19C H 0.0377 1.3523 0.5594 0.167 Uiso 1 1 calc R
S1' S 0.22581(9) 0.50772(6) 0.21361(4) 0.0493(3) Uani 1 1 d .
O1' O 0.3288(4) 0.54730(18) 0.49221(13) 0.0783(9) Uani 1 1 d .
O2' O 0.2320(4) 0.7968(2) 0.56966(13) 0.0803(10) Uani 1 1 d .
O3' O 0.2087(4) 0.38436(18) 0.33971(16) 0.0925(12) Uani 1 1 d .
O4' O 0.4004(3) 0.41975(16) 0.38147(13) 0.0670(8) Uani 1 1 d .
O5' O 0.1195(3) 0.54879(16) 0.18588(12) 0.0631(8) Uani 1 1 d .
O6' O 0.3649(3) 0.52571(17) 0.20022(12) 0.0594(7) Uani 1 1 d .
N1' N 0.2057(3) 0.52160(17) 0.27843(13) 0.0488(7) Uani 1 1 d .
H1' H 0.1278 0.5373 0.2901 0.059 Uiso 1 1 calc R
N2' N 0.3085(5) 0.3568(2) 0.19908(19) 0.0904(13) Uani 1 1 d .
C1' C 0.2694(4) 0.6194(2) 0.49026(16) 0.0514(9) Uani 1 1 d .
C2' C 0.2815(4) 0.6751(2) 0.53175(16) 0.0576(10) Uani 1 1 d .
H2' H 0.3342 0.6647 0.5627 0.069 Uiso 1 1 calc R
C3' C 0.2151(4) 0.7456(3) 0.52675(17) 0.0575(10) Uani 1 1 d .
C4' C 0.1360(5) 0.7613(3) 0.48232(19) 0.0652(12) Uani 1 1 d .
H4' H 0.0882 0.8081 0.4799 0.078 Uiso 1 1 calc R
C5' C 0.1279(4) 0.7054(3) 0.44007(18) 0.0606(11) Uani 1 1 d .
H5' H 0.0759 0.7166 0.4091 0.073 Uiso 1 1 calc R
C6' C 0.1939(4) 0.6348(2) 0.44285(16) 0.0501(9) Uani 1 1 d .
C7' C 0.1880(4) 0.5771(2) 0.39637(16) 0.0518(9) Uani 1 1 d .
H7'1 H 0.1109 0.5896 0.3731 0.062 Uiso 1 1 calc R
H7'2 H 0.1731 0.5252 0.4114 0.062 Uiso 1 1 calc R
C8' C 0.3186(4) 0.5760(2) 0.36086(16) 0.0475(9) Uani 1 1 d .
C9' C 0.3446(5) 0.6531(2) 0.33251(19) 0.0726(13) Uani 1 1 d .
H9'1 H 0.2702 0.6649 0.3084 0.109 Uiso 1 1 calc R
H9'2 H 0.4273 0.6498 0.3116 0.109 Uiso 1 1 calc R
H9'3 H 0.3530 0.6937 0.3596 0.109 Uiso 1 1 calc R
C10' C 0.3147(4) 0.5085(2) 0.31825(15) 0.0459(8) Uani 1 1 d .
C11' C 0.2987(5) 0.4301(2) 0.34653(17) 0.0564(10) Uani 1 1 d .
C12' C 0.4001(6) 0.3498(3) 0.4154(2) 0.0937(18) Uani 1 1 d .
H12D H 0.3144 0.3455 0.4341 0.141 Uiso 1 1 calc R
H12E H 0.4722 0.3531 0.4420 0.141 Uiso 1 1 calc R
H12F H 0.4136 0.3046 0.3926 0.141 Uiso 1 1 calc R
C13' C 0.1985(4) 0.4057(2) 0.20231(15) 0.0492(9) Uani 1 1 d .
C14' C 0.2765(6) 0.2760(3) 0.1931(2) 0.0801(15) Uani 1 1 d .
H14' H 0.3456 0.2390 0.1902 0.096 Uiso 1 1 calc R
C15' C 0.1420(5) 0.2530(3) 0.1917(2) 0.0696(12) Uani 1 1 d .
H15' H 0.1191 0.2005 0.1881 0.084 Uiso 1 1 calc R
C16' C 0.0434(5) 0.3088(3) 0.1958(2) 0.0713(13) Uani 1 1 d .
H16' H -0.0471 0.2930 0.1950 0.086 Uiso 1 1 calc R
C17' C 0.0701(3) 0.38509(19) 0.20067(15) 0.0423(8) Uani 1 1 d .
H17' H 0.0007 0.4219 0.2028 0.051 Uiso 1 1 calc R
C18' C 0.3979(7) 0.5259(3) 0.5410(3) 0.106(2) Uani 1 1 d .
H18D H 0.4620 0.5660 0.5506 0.159 Uiso 1 1 calc R
H18E H 0.4452 0.4774 0.5353 0.159 Uiso 1 1 calc R
H18F H 0.3333 0.5197 0.5703 0.159 Uiso 1 1 calc R
C19' C 0.1543(7) 0.8667(3) 0.5692(3) 0.106(2) Uani 1 1 d .
H19D H 0.1836 0.8993 0.5393 0.159 Uiso 1 1 calc R
H19E H 0.1669 0.8940 0.6033 0.159 Uiso 1 1 calc R
H19F H 0.0598 0.8541 0.5646 0.159 Uiso 1 1 calc R
H8 H 0.358(5) 1.072(3) 0.374(2) 0.076(19) Uiso 1 1 d .
H10 H 0.384(4) 1.009(2) 0.2961(16) 0.049(10) Uiso 1 1 d .
H8' H 0.396(5) 0.562(3) 0.380(2) 0.075(15) Uiso 1 1 d .
H10' H 0.401(4) 0.509(2) 0.2979(15) 0.044(9) Uiso 1 1 d .

loop_
_atom_site_aniso_label
_atom_site_aniso_U_11
_atom_site_aniso_U_22
_atom_site_aniso_U_33
_atom_site_aniso_U_23
_atom_site_aniso_U_13
_atom_site_aniso_U_12
S1 0.0407(5) 0.0577(5) 0.0456(5) 0.0059(4) 0.0005(4) 0.0033(4)
O1 0.088(2) 0.084(2) 0.0581(19) 0.0003(15) -0.0141(17) 0.0250(18)
O2 0.107(3) 0.094(2) 0.065(2) -0.0250(19) 0.000(2) 0.002(2)
O3 0.095(3) 0.0726(19) 0.119(3) 0.029(2) -0.049(2) -0.028(2)
O4 0.0476(17) 0.0739(17) 0.073(2) 0.0195(16) -0.0168(15) 0.0014(14)
O5 0.0441(15) 0.098(2) 0.0526(16) 0.0093(16) -0.0079(12) 0.0191(15)
O6 0.0516(16) 0.0626(16) 0.0645(18) 0.0128(14) 0.0083(14) -0.0037(13)
N1 0.0327(14) 0.0655(18) 0.0421(16) -0.0025(15) 0.0001(13) 0.0007(14)
N2 0.059(2) 0.064(2) 0.081(3) -0.006(2) -0.005(2) 0.0138(17)
C1 0.050(2) 0.072(2) 0.048(2) 0.000(2) -0.0007(19) 0.004(2)
C2 0.058(3) 0.082(3) 0.049(2) -0.007(2) -0.006(2) 0.002(2)
C3 0.059(3) 0.079(3) 0.055(2) -0.015(2) 0.004(2) -0.004(3)
C4 0.073(3) 0.082(3) 0.063(3) -0.008(3) -0.002(2) 0.015(3)
C5 0.070(3) 0.084(3) 0.059(3) -0.009(2) -0.013(2) 0.012(3)
C6 0.046(2) 0.068(2) 0.051(2) -0.004(2) 0.0004(19) 0.0017(19)
C7 0.045(2) 0.066(2) 0.050(2) -0.0038(19) -0.0001(19) -0.0032(18)
C8 0.044(3) 0.057(2) 0.054(2) -0.0022(19) -0.003(2) -0.011(2)
C9 0.116(4) 0.057(2) 0.076(3) 0.003(2) 0.012(3) -0.021(3)
C10 0.0340(19) 0.054(2) 0.048(2) 0.0034(17) -0.0011(17) -0.0035(17)
C11 0.040(2) 0.057(2) 0.059(2) 0.0016(19) -0.007(2) -0.0025(19)
C12 0.078(3) 0.087(3) 0.083(4) 0.028(3) -0.016(3) 0.014(3)
C13 0.043(2) 0.065(2) 0.048(2) -0.0018(18) -0.0003(18) 0.0011(18)
C14 0.086(4) 0.066(3) 0.096(4) -0.011(3) -0.008(3) 0.022(3)
C15 0.117(5) 0.062(3) 0.076(3) -0.007(2) -0.007(3) 0.009(3)
C16 0.090(4) 0.071(3) 0.070(3) -0.015(2) 0.001(3) -0.011(3)
C17 0.066(3) 0.082(3) 0.053(3) -0.002(2) -0.006(2) -0.005(2)
C18 0.116(5) 0.099(4) 0.086(4) 0.018(3) -0.054(4) 0.014(3)
C19 0.139(6) 0.091(4) 0.105(5) -0.037(3) 0.010(4) 0.017(4)
S1' 0.0391(5) 0.0625(5) 0.0464(5) -0.0015(5) -0.0018(4) -0.0010(4)
O1' 0.099(2) 0.077(2) 0.0591(19) 0.0014(15) -0.0089(18) 0.0362(18)
O2' 0.085(2) 0.090(2) 0.066(2) -0.0318(17) 0.0055(18) -0.0030(19)
O3' 0.094(3) 0.0656(18) 0.118(3) 0.0186(19) -0.032(2) -0.033(2)
O4' 0.0582(19) 0.0684(17) 0.074(2) 0.0096(16) -0.0124(17) 0.0044(14)
O5' 0.0485(16) 0.0779(18) 0.0629(19) 0.0080(14) -0.0146(14) 0.0094(14)
O6' 0.0389(14) 0.0766(17) 0.0627(18) 0.0053(14) 0.0057(13) -0.0108(13)
N1' 0.0375(16) 0.0637(18) 0.0451(17) -0.0091(15) 0.0008(14) 0.0004(14)
N2' 0.085(3) 0.094(3) 0.092(3) -0.001(2) 0.003(3) 0.020(2)
C1' 0.045(2) 0.063(2) 0.046(2) -0.0008(18) 0.0005(18) 0.0066(19)
C2' 0.051(2) 0.074(3) 0.047(2) -0.0063(19) -0.002(2) 0.001(2)
C3' 0.052(2) 0.066(2) 0.054(2) -0.014(2) 0.011(2) -0.009(2)
C4' 0.068(3) 0.057(3) 0.071(3) -0.001(2) 0.006(2) 0.013(2)
C5' 0.058(3) 0.068(2) 0.056(3) -0.002(2) -0.011(2) 0.013(2)
C6' 0.044(2) 0.058(2) 0.048(2) -0.0058(17) 0.0019(18) -0.0026(18)
C7' 0.045(2) 0.058(2) 0.053(2) -0.0035(18) 0.0029(19) -0.0055(18)
C8' 0.043(2) 0.053(2) 0.046(2) -0.0064(18) -0.0018(19) -0.0108(18)
C9' 0.089(4) 0.058(2) 0.070(3) 0.001(2) 0.010(3) -0.020(2)
C10' 0.038(2) 0.054(2) 0.046(2) -0.0040(18) -0.0022(17) -0.0051(17)
C11' 0.057(3) 0.056(2) 0.055(2) -0.0065(19) -0.004(2) 0.005(2)
C12' 0.113(5) 0.074(3) 0.094(4) 0.028(3) -0.020(4) 0.010(3)
C13' 0.040(2) 0.060(2) 0.047(2) -0.0099(17) -0.0002(18) 0.0061(17)
C14' 0.083(4) 0.071(3) 0.086(4) -0.013(2) 0.001(3) 0.026(3)
C15' 0.071(3) 0.058(2) 0.080(3) -0.014(2) -0.008(2) 0.003(3)
C16' 0.058(3) 0.074(3) 0.081(3) -0.016(3) -0.006(2) -0.002(2)
C17' 0.0244(17) 0.0432(18) 0.059(2) -0.0109(17) -0.0055(16) 0.0014(14)
C18' 0.134(5) 0.087(3) 0.095(4) 0.016(3) -0.053(4) 0.025(4)
C19' 0.140(5) 0.076(3) 0.101(5) -0.041(3) 0.024(4) -0.001(4)

loop_
_atom_type_symbol
_atom_type_description
_atom_type_scat_dispersion_real
_atom_type_scat_dispersion_imag
_atom_type_scat_source
C C 0.0181 0.0091 'International Tables Vol C Tables 4.2.6.8 and 6.1.1.4'
H H 0.0000 0.0000 'International Tables Vol C Tables 4.2.6.8 and 6.1.1.4'
N N 0.0311 0.0180 'International Tables Vol C Tables 4.2.6.8 and 6.1.1.4'
O O 0.0492 0.0322 'International Tables Vol C Tables 4.2.6.8 and 6.1.1.4'
S S 0.3331 0.5567 'International Tables Vol C Tables 4.2.6.8 and 6.1.1.4'

loop_
_geom_angle_atom_site_label_1
_geom_angle_atom_site_label_2
_geom_angle_atom_site_label_3
_geom_angle
O6 S1 O5 119.82(17)
O6 S1 N1 108.58(17)
O5 S1 N1 107.09(16)
O6 S1 C13 108.37(18)
O5 S1 C13 106.14(18)
N1 S1 C13 106.04(18)
C1 O1 C18 117.5(4)
C3 O2 C19 117.8(4)
C11 O4 C12 116.6(3)
C10 N1 S1 121.4(2)
C10 N1 H1 119.3
S1 N1 H1 119.3
C13 N2 C14 117.7(4)
O1 C1 C2 123.5(4)
O1 C1 C6 115.9(4)
C2 C1 C6 120.6(4)
C3 C2 C1 120.3(4)
C3 C2 H2 119.8
C1 C2 H2 119.8
C4 C3 O2 124.2(4)
C4 C3 C2 120.6(4)
O2 C3 C2 115.2(4)
C3 C4 C5 117.6(4)
C3 C4 H4 121.2
C5 C4 H4 121.2
C6 C5 C4 123.8(4)
C6 C5 H5 118.1
C4 C5 H5 118.1
C5 C6 C1 116.8(4)
C5 C6 C7 122.0(4)
C1 C6 C7 121.2(4)
C6 C7 C8 112.8(3)
C6 C7 H7A 109.0
C8 C7 H7A 109.0
C6 C7 H7B 109.0
C8 C7 H7B 109.0
H7A C7 H7B 107.8
C9 C8 C7 112.8(4)
C9 C8 C10 110.4(4)
C7 C8 C10 110.9(3)
C9 C8 H8 106(4)
C7 C8 H8 110(5)
C10 C8 H8 107(4)
C8 C9 H9A 109.5
C8 C9 H9B 109.5
H9A C9 H9B 109.5
C8 C9 H9C 109.5
H9A C9 H9C 109.5
H9B C9 H9C 109.5
N1 C10 C11 110.9(3)
N1 C10 C8 111.3(3)
C11 C10 C8 112.1(3)
N1 C10 H10 104(2)
C11 C10 H10 111(2)
C8 C10 H10 107(2)
O3 C11 O4 123.5(4)
O3 C11 C10 125.6(4)
O4 C11 C10 110.8(3)
O4 C12 H12A 109.5
O4 C12 H12B 109.5
H12A C12 H12B 109.5
O4 C12 H12C 109.5
H12A C12 H12C 109.5
H12B C12 H12C 109.5
N2 C13 C17 123.7(4)
N2 C13 S1 114.6(3)
C17 C13 S1 121.4(3)
N2 C14 C15 121.4(5)
N2 C14 H14 119.3
C15 C14 H14 119.3
C16 C15 C14 120.6(5)
C16 C15 H15 119.7
C14 C15 H15 119.7
C15 C16 C17 118.8(5)
C15 C16 H16 120.6
C17 C16 H16 120.6
C16 C17 C13 117.9(5)
C16 C17 H17 121.1
C13 C17 H17 121.1
O1 C18 H18A 109.5
O1 C18 H18B 109.5
H18A C18 H18B 109.5
O1 C18 H18C 109.5
H18A C18 H18C 109.5
H18B C18 H18C 109.5
O2 C19 H19A 109.5
O2 C19 H19B 109.5
H19A C19 H19B 109.5
O2 C19 H19C 109.5
H19A C19 H19C 109.5
H19B C19 H19C 109.5
O5' S1' O6' 118.90(17)
O5' S1' N1' 107.49(18)
O6' S1' N1' 107.92(17)
O5' S1' C13' 107.30(17)
O6' S1' C13' 108.48(18)
N1' S1' C13' 106.07(17)
C1' O1' C18' 117.9(4)
C3' O2' C19' 117.8(4)
C11' O4' C12' 118.2(4)
C10' N1' S1' 122.5(2)
C10' N1' H1' 118.8
S1' N1' H1' 118.8
C13' N2' C14' 115.1(4)
O1' C1' C2' 123.8(4)
O1' C1' C6' 115.3(3)
C2' C1' C6' 120.9(4)
C3' C2' C1' 119.6(4)
C3' C2' H2' 120.2
C1' C2' H2' 120.2
C4' C3' O2' 123.2(4)
C4' C3' C2' 121.0(4)
O2' C3' C2' 115.7(4)
C3' C4' C5' 118.6(4)
C3' C4' H4' 120.7
C5' C4' H4' 120.7
C6' C5' C4' 122.4(4)
C6' C5' H5' 118.8
C4' C5' H5' 118.8
C5' C6' C1' 117.3(4)
C5' C6' C7' 121.5(4)
C1' C6' C7' 121.2(4)
C6' C7' C8' 113.3(3)
C6' C7' H7'1 108.9
C8' C7' H7'1 108.9
C6' C7' H7'2 108.9
C8' C7' H7'2 108.9
H7'1 C7' H7'2 107.7
C9' C8' C7' 112.7(4)
C9' C8' C10' 110.4(3)
C7' C8' C10' 111.1(3)
C9' C8' H8' 109(3)
C7' C8' H8' 113(3)
C10' C8' H8' 100(3)
C8' C9' H9'1 109.5
C8' C9' H9'2 109.5
H9'1 C9' H9'2 109.5
C8' C9' H9'3 109.5
H9'1 C9' H9'3 109.5
H9'2 C9' H9'3 109.5
N1' C10' C11' 111.1(3)
N1' C10' C8' 110.3(3)
C11' C10' C8' 110.9(3)
N1' C10' H10' 107(2)
C11' C10' H10' 109(2)
C8' C10' H10' 108(2)
O3' C11' O4' 124.2(4)
O3' C11' C10' 126.5(4)
O4' C11' C10' 109.3(4)
O4' C12' H12D 109.5
O4' C12' H12E 109.5
H12D C12' H12E 109.5
O4' C12' H12F 109.5
H12D C12' H12F 109.5
H12E C12' H12F 109.5
C17' C13' N2' 126.4(4)
C17' C13' S1' 114.3(3)
N2' C13' S1' 119.1(3)
C15' C14' N2' 119.4(4)
C15' C14' H14' 120.3
N2' C14' H14' 120.3
C16' C15' C14' 118.7(4)
C16' C15' H15' 120.6
C14' C15' H15' 120.6
C17' C16' C15' 123.3(4)
C17' C16' H16' 118.3
C15' C16' H16' 118.3
C13' C17' C16' 117.0(3)
C13' C17' H17' 121.5
C16' C17' H17' 121.5
O1' C18' H18D 109.5
O1' C18' H18E 109.5
H18D C18' H18E 109.5
O1' C18' H18F 109.5
H18D C18' H18F 109.5
H18E C18' H18F 109.5
O2' C19' H19D 109.5
O2' C19' H19E 109.5
H19D C19' H19E 109.5
O2' C19' H19F 109.5
H19D C19' H19F 109.5
H19E C19' H19F 109.5

loop_
_geom_bond_atom_site_label_1
_geom_bond_atom_site_label_2
_geom_bond_distance
S1 O6 1.412(3)
S1 O5 1.440(3)
S1 N1 1.610(3)
S1 C13 1.782(4)
O1 C1 1.373(5)
O1 C18 1.424(5)
O2 C3 1.375(5)
O2 C19 1.418(7)
O3 C11 1.178(5)
O4 C11 1.329(5)
O4 C12 1.451(5)
N1 C10 1.457(4)
N1 H1 0.8600
N2 C13 1.314(5)
N2 C14 1.341(6)
C1 C2 1.391(6)
C1 C6 1.399(6)
C2 C3 1.382(6)
C2 H2 0.9300
C3 C4 1.364(6)
C4 C5 1.409(7)
C4 H4 0.9300
C5 C6 1.363(6)
C5 H5 0.9300
C6 C7 1.509(6)
C7 C8 1.534(6)
C7 H7A 0.9700
C7 H7B 0.9700
C8 C9 1.502(6)
C8 C10 1.544(6)
C8 H8 0.71(5)
C9 H9A 0.9600
C9 H9B 0.9600
C9 H9C 0.9600
C10 C11 1.510(5)
C10 H10 0.99(4)
C12 H12A 0.9600
C12 H12B 0.9600
C12 H12C 0.9600
C13 C17 1.383(6)
C14 C15 1.372(7)
C14 H14 0.9300
C15 C16 1.347(7)
C15 H15 0.9300
C16 C17 1.368(7)
C16 H16 0.9300
C17 H17 0.9300
C18 H18A 0.9600
C18 H18B 0.9600
C18 H18C 0.9600
C19 H19A 0.9600
C19 H19B 0.9600
C19 H19C 0.9600
S1' O5' 1.428(3)
S1' O6' 1.439(3)
S1' N1' 1.607(3)
S1' C13' 1.785(4)
O1' C1' 1.364(5)
O1' C18' 1.416(6)
O2' C3' 1.373(5)
O2' C19' 1.418(7)
O3' C11' 1.192(5)
O4' C11' 1.325(5)
O4' C12' 1.453(5)
N1' C10' 1.462(5)
N1' H1' 0.8600
N2' C13' 1.370(5)
N2' C14' 1.424(6)
C1' C2' 1.393(5)
C1' C6' 1.397(5)
C2' C3' 1.376(6)
C2' H2' 0.9300
C3' C4' 1.358(6)
C4' C5' 1.406(6)
C4' H4' 0.9300
C5' C6' 1.371(6)
C5' H5' 0.9300
C6' C7' 1.502(5)
C7' C8' 1.548(5)
C7' H7'1 0.9700
C7' H7'2 0.9700
C8' C9' 1.509(6)
C8' C10' 1.551(5)
C8' H8' 0.93(5)
C9' H9'1 0.9600
C9' H9'2 0.9600
C9' H9'3 0.9600
C10' C11' 1.515(6)
C10' H10' 0.99(4)
C12' H12D 0.9600
C12' H12E 0.9600
C12' H12F 0.9600
C13' C17' 1.311(5)
C14' C15' 1.379(7)
C14' H14' 0.9300
C15' C16' 1.364(6)
C15' H15' 0.9300
C16' C17' 1.335(6)
C16' H16' 0.9300
C17' H17' 0.9300
C18' H18D 0.9600
C18' H18E 0.9600
C18' H18F 0.9600
C19' H19D 0.9600
C19' H19E 0.9600
C19' H19F 0.9600
